data_4304159
loop_
_publ_author_name
'Mai Kotera'
'Yusuke Sekioka'
'Takayoshi Suzuki'

_publ_section_title
;
Structural Versatility of 5-Methyltetrazolato Complexes of
(\h5-Pentamethylcyclopentadienyl)iridium(III) Incorporating
2,2'-Bipyridine, N,N-Dimethyldithiocarbamate, or 2-Pyridinethiolate Ligands
;
_journal_name_full 'Inorganic Chemistry'
_journal_page_first 3498
_journal_page_last 3508
_journal_paper_doi 10.1021/ic701631k
_journal_volume 47
_journal_year 2008
_chemical_formula_moiety 'C28 H45 Ir2 N6 S4 1+, F6 P 1-'
_chemical_formula_sum 'C28 H45 F6 Ir2 N6 P S4'
_chemical_formula_weight 1123.31
_chemical_name_systematic
; 
[\m-5-Methyltetrazolato-\kN^1^:\kN^4^]bis[(\h^5^-pentamethylcyclopentadienyl) 
(N,N-dimethyldithiocarbamato)iridium(III)] Hexafluorophosphate 
;
_space_group_IT_number 2
_symmetry_cell_setting triclinic
_symmetry_Int_Tables_number 2
_symmetry_space_group_name_Hall '-P 1'
_symmetry_space_group_name_H-M 'P -1'
_atom_sites_solution_hydrogens geom
_atom_sites_solution_primary direct
_atom_sites_solution_secondary difmap
_audit_creation_method SHELXL-97
_cell_angle_alpha 67.675(2)
_cell_angle_beta 76.876(2)
_cell_angle_gamma 87.743(2)
_cell_formula_units_Z 2
_cell_length_a 9.0077(10)
_cell_length_b 14.7648(14)
_cell_length_c 15.3777(14)
_cell_measurement_reflns_used 15182
_cell_measurement_temperature 200(2)
_cell_measurement_theta_max 27.6
_cell_measurement_theta_min 3.0
_cell_volume 1840.0(3)
_computing_cell_refinement PROCESS-AUTO
_computing_data_collection PROCESS-AUTO
_computing_data_reduction 'CrystalStructure 3.8'
_computing_molecular_graphics 'ORTEP-3 for win'
_computing_publication_material SHELXL-97
_computing_structure_refinement SHELXL-97
_computing_structure_solution 'DIRDIF99 (PATTY)'
_diffrn_ambient_temperature 200(2)
_diffrn_detector_area_resol_mean 10.00
_diffrn_measured_fraction_theta_full 0.990
_diffrn_measured_fraction_theta_max 0.990
_diffrn_measurement_device_type 'Rigaku RAXIS-RAPID'
_diffrn_measurement_method \w
_diffrn_radiation_monochromator graphite
_diffrn_radiation_source 'fine-focus sealed tube'
_diffrn_radiation_type 'Mo K\a'
_diffrn_radiation_wavelength 0.71075
_diffrn_reflns_av_R_equivalents 0.0407
_diffrn_reflns_av_sigmaI/netI 0.0588
_diffrn_reflns_limit_h_max 11
_diffrn_reflns_limit_h_min -11
_diffrn_reflns_limit_k_max 19
_diffrn_reflns_limit_k_min -19
_diffrn_reflns_limit_l_max 19
_diffrn_reflns_limit_l_min -19
_diffrn_reflns_number 17971
_diffrn_reflns_theta_full 27.48
_diffrn_reflns_theta_max 27.48
_diffrn_reflns_theta_min 3.02
_exptl_absorpt_coefficient_mu 7.556
_exptl_absorpt_correction_T_max 0.5187
_exptl_absorpt_correction_T_min 0.3133
_exptl_absorpt_correction_type multi-scan
_exptl_absorpt_process_details
;
    Higashi, T. (1995). Program for Absorption Correction.
    Rigaku Corporation, Tokyo, Japan.
;
_exptl_crystal_colour yellow
_exptl_crystal_density_diffrn 2.028
_exptl_crystal_density_method 'not measured'
_exptl_crystal_description prism
_exptl_crystal_F_000 1084
_exptl_crystal_size_max 0.20
_exptl_crystal_size_mid 0.10
_exptl_crystal_size_min 0.10
_refine_diff_density_max 1.780
_refine_diff_density_min -2.317
_refine_diff_density_rms 0.461
_refine_ls_extinction_method none
_refine_ls_goodness_of_fit_ref 1.056
_refine_ls_hydrogen_treatment constr
_refine_ls_matrix_type full
_refine_ls_number_parameters 439
_refine_ls_number_reflns 8347
_refine_ls_number_restraints 0
_refine_ls_restrained_S_all 1.056
_refine_ls_R_factor_all 0.0475
_refine_ls_R_factor_gt 0.0346
_refine_ls_shift/su_max 0.001
_refine_ls_shift/su_mean 0.000
_refine_ls_structure_factor_coef Fsqd
_refine_ls_weighting_details 'calc w=1/[\s^2^(Fo^2^)+(0.1231P)^2^+0.0000P] where P=(Fo^2^+2Fc^2^)/3'
_refine_ls_weighting_scheme calc
_refine_ls_wR_factor_gt 0.1192
_refine_ls_wR_factor_ref 0.1705
_reflns_number_gt 6797
_reflns_number_total 8347
_reflns_threshold_expression 'I > 2\s(I)'
_cod_data_source_file ic701631k-file003_4.cif
_cod_data_source_block complex6
_cod_database_code 4304159

loop_
_symmetry_equiv_pos_as_xyz
'x, y, z'
'-x, -y, -z'

loop_
_atom_site_label
_atom_site_type_symbol
_atom_site_fract_x
_atom_site_fract_y
_atom_site_fract_z
_atom_site_U_iso_or_equiv
_atom_site_adp_type
_atom_site_occupancy
_atom_site_symmetry_multiplicity
_atom_site_calc_flag
_atom_site_refinement_flags
_atom_site_disorder_assembly
_atom_site_disorder_group
Ir1 Ir -0.01361(3) 0.13615(2) 0.16326(2) 0.01775(12) Uani 1 1 d . . .
Ir2 Ir 0.21537(3) 0.44645(2) 0.29839(2) 0.01649(12) Uani 1 1 d . . .
S1 S 0.2446(2) 0.10163(16) 0.10651(16) 0.0243(4) Uani 1 1 d . . .
S2 S 0.0597(3) 0.23103(16) -0.00621(16) 0.0270(5) Uani 1 1 d . . .
S7 S 0.4738(2) 0.40966(15) 0.25047(15) 0.0234(4) Uani 1 1 d . . .
S8 S 0.3157(2) 0.56487(15) 0.14204(15) 0.0212(4) Uani 1 1 d . . .
P1 P 0.5744(3) 0.11839(19) 0.63567(19) 0.0339(5) Uani 1 1 d . . .
F1 F 0.4858(11) 0.0753(9) 0.5833(7) 0.111(4) Uani 1 1 d . . .
F2 F 0.6028(13) 0.2172(7) 0.5421(7) 0.099(3) Uani 1 1 d . . .
F3 F 0.7323(7) 0.0892(7) 0.5839(7) 0.081(3) Uani 1 1 d . . .
F4 F 0.4110(10) 0.1527(8) 0.6823(7) 0.089(3) Uani 1 1 d . . .
F5 F 0.5548(12) 0.0210(7) 0.7225(8) 0.121(4) Uani 1 1 d . . .
F6 F 0.6689(10) 0.1688(7) 0.6824(6) 0.089(3) Uani 1 1 d . . .
N1 N 0.0612(7) 0.2563(5) 0.1860(5) 0.0182(13) Uani 1 1 d . . .
N2 N -0.0034(7) 0.3421(5) 0.1437(5) 0.0210(13) Uani 1 1 d . . .
N3 N 0.0463(8) 0.4065(5) 0.1711(5) 0.0236(14) Uani 1 1 d . . .
N4 N 0.1417(7) 0.3639(5) 0.2324(5) 0.0206(14) Uani 1 1 d . . .
N6 N 0.3498(9) 0.2032(6) -0.0851(6) 0.0344(18) Uani 1 1 d . . .
N7 N 0.6124(8) 0.5400(5) 0.0740(5) 0.0242(14) Uani 1 1 d . . .
C1 C 0.2342(10) 0.1807(7) -0.0074(7) 0.0278(19) Uani 1 1 d . . .
C2 C 0.4947(11) 0.1593(9) -0.0798(8) 0.043(3) Uani 1 1 d . . .
H2A H 0.4817 0.0989 -0.0219 0.065 Uiso 1 1 calc R . .
H2B H 0.5671 0.2052 -0.0767 0.065 Uiso 1 1 calc R . .
H2C H 0.5339 0.1441 -0.1373 0.065 Uiso 1 1 calc R . .
C3 C 0.3253(13) 0.2753(9) -0.1767(7) 0.046(3) Uani 1 1 d . . .
H3A H 0.2170 0.2727 -0.1774 0.069 Uiso 1 1 calc R . .
H3B H 0.3868 0.2603 -0.2304 0.069 Uiso 1 1 calc R . .
H3C H 0.3556 0.3411 -0.1834 0.069 Uiso 1 1 calc R . .
C6 C 0.2337(11) 0.1943(6) 0.2997(7) 0.0292(19) Uani 1 1 d . . .
H6A H 0.1626 0.1480 0.3559 0.044 Uiso 1 1 calc R . .
H6B H 0.3033 0.2261 0.3214 0.044 Uiso 1 1 calc R . .
H6C H 0.2928 0.1591 0.2618 0.044 Uiso 1 1 calc R . .
C5 C 0.1472(10) 0.2693(6) 0.2394(6) 0.0219(16) Uani 1 1 d . . .
C7 C 0.4883(9) 0.5115(6) 0.1450(6) 0.0181(15) Uani 1 1 d . . .
C8 C 0.7529(9) 0.4889(7) 0.0815(7) 0.0311(19) Uani 1 1 d . . .
H8A H 0.7531 0.4531 0.1497 0.047 Uiso 1 1 calc R . .
H8B H 0.8403 0.5366 0.0508 0.047 Uiso 1 1 calc R . .
H8C H 0.7601 0.4427 0.0490 0.047 Uiso 1 1 calc R . .
C9 C 0.6136(9) 0.6226(6) -0.0150(6) 0.0258(17) Uani 1 1 d . . .
H9A H 0.6098 0.5989 -0.0660 0.039 Uiso 1 1 calc R . .
H9B H 0.7072 0.6638 -0.0336 0.039 Uiso 1 1 calc R . .
H9C H 0.5246 0.6612 -0.0057 0.039 Uiso 1 1 calc R . .
C30 C -0.0330(16) 0.2833(8) 0.4801(8) 0.058(3) Uani 1 1 d . . .
H30A H 0.0380 0.2307 0.4835 0.087 Uiso 1 1 calc R . .
H30B H -0.1028 0.2824 0.4399 0.087 Uiso 1 1 calc R . .
H30C H -0.0919 0.2734 0.5453 0.087 Uiso 1 1 calc R . .
C11 C -0.1136(9) -0.0123(6) 0.2345(7) 0.0276(18) Uani 1 1 d . . .
C12 C -0.1870(9) 0.0423(6) 0.1598(6) 0.0267(18) Uani 1 1 d . . .
C13 C -0.2582(9) 0.1217(6) 0.1848(6) 0.0223(16) Uani 1 1 d . . .
C14 C -0.2277(9) 0.1131(6) 0.2726(6) 0.0237(17) Uani 1 1 d . . .
C15 C -0.1321(10) 0.0319(7) 0.3026(7) 0.0282(19) Uani 1 1 d . . .
C16 C -0.0326(11) -0.1028(7) 0.2409(9) 0.043(2) Uani 1 1 d . . .
H16A H -0.0122 -0.1091 0.1781 0.065 Uiso 1 1 calc R . .
H16B H -0.0960 -0.1596 0.2898 0.065 Uiso 1 1 calc R . .
H16C H 0.0642 -0.0997 0.2588 0.065 Uiso 1 1 calc R . .
C17 C -0.2055(12) 0.0193(8) 0.0773(8) 0.041(3) Uani 1 1 d . . .
H17A H -0.1050 0.0112 0.0407 0.061 Uiso 1 1 calc R . .
H17B H -0.2551 0.0729 0.0352 0.061 Uiso 1 1 calc R . .
H17C H -0.2686 -0.0416 0.1012 0.061 Uiso 1 1 calc R . .
C18 C -0.3551(9) 0.1936(7) 0.1260(7) 0.033(2) Uani 1 1 d . . .
H18A H -0.4526 0.1607 0.1341 0.049 Uiso 1 1 calc R . .
H18B H -0.3019 0.2188 0.0577 0.049 Uiso 1 1 calc R . .
H18C H -0.3740 0.2481 0.1480 0.049 Uiso 1 1 calc R . .
C19 C -0.2851(11) 0.1779(7) 0.3273(7) 0.035(2) Uani 1 1 d . . .
H19A H -0.3502 0.2265 0.2927 0.053 Uiso 1 1 calc R . .
H19B H -0.1983 0.2116 0.3329 0.053 Uiso 1 1 calc R . .
H19C H -0.3443 0.1378 0.3920 0.053 Uiso 1 1 calc R . .
C20 C -0.0941(13) -0.0073(8) 0.3987(8) 0.048(3) Uani 1 1 d . . .
H20A H -0.1663 -0.0619 0.4429 0.071 Uiso 1 1 calc R . .
H20B H -0.1006 0.0446 0.4243 0.071 Uiso 1 1 calc R . .
H20C H 0.0098 -0.0303 0.3923 0.071 Uiso 1 1 calc R . .
C21 C 0.1953(9) 0.4069(6) 0.4526(6) 0.0254(17) Uani 1 1 d . . .
C22 C 0.2265(9) 0.5105(6) 0.4020(6) 0.0226(17) Uani 1 1 d . . .
C23 C 0.0985(10) 0.5484(7) 0.3589(6) 0.0287(19) Uani 1 1 d . . .
C24 C -0.0021(11) 0.4708(7) 0.3756(6) 0.030(2) Uani 1 1 d . . .
C25 C 0.0551(10) 0.3805(7) 0.4367(6) 0.0268(18) Uani 1 1 d . . .
C26 C 0.2944(12) 0.3382(8) 0.5104(8) 0.044(3) Uani 1 1 d . . .
H26A H 0.4015 0.3544 0.4757 0.066 Uiso 1 1 calc R . .
H26B H 0.2669 0.2708 0.5204 0.066 Uiso 1 1 calc R . .
H26C H 0.2799 0.3441 0.5731 0.066 Uiso 1 1 calc R . .
C27 C 0.3567(11) 0.5681(9) 0.4002(9) 0.045(3) Uani 1 1 d . . .
H27A H 0.3369 0.5821 0.4591 0.068 Uiso 1 1 calc R . .
H27B H 0.3713 0.6300 0.3437 0.068 Uiso 1 1 calc R . .
H27C H 0.4489 0.5310 0.3966 0.068 Uiso 1 1 calc R . .
C28 C 0.0901(14) 0.6550(8) 0.2982(8) 0.050(3) Uani 1 1 d . . .
H28A H 0.0616 0.6610 0.2384 0.075 Uiso 1 1 calc R . .
H28B H 0.1898 0.6889 0.2824 0.075 Uiso 1 1 calc R . .
H28C H 0.0132 0.6845 0.3341 0.075 Uiso 1 1 calc R . .
C29 C -0.1580(11) 0.4766(10) 0.3476(8) 0.047(3) Uani 1 1 d . . .
H29A H -0.2334 0.5005 0.3897 0.071 Uiso 1 1 calc R . .
H29B H -0.1921 0.4112 0.3552 0.071 Uiso 1 1 calc R . .
H29C H -0.1470 0.5216 0.2802 0.071 Uiso 1 1 calc R . .

loop_
_atom_site_aniso_label
_atom_site_aniso_U_11
_atom_site_aniso_U_22
_atom_site_aniso_U_33
_atom_site_aniso_U_23
_atom_site_aniso_U_13
_atom_site_aniso_U_12
Ir1 0.01796(19) 0.01487(18) 0.02060(19) -0.00655(13) -0.00505(13) 0.00005(12)
Ir2 0.01819(18) 0.01363(18) 0.01714(18) -0.00588(13) -0.00307(13) 0.00115(12)
S1 0.0196(9) 0.0255(11) 0.0270(10) -0.0099(9) -0.0037(8) 0.0015(8)
S2 0.0324(11) 0.0248(11) 0.0235(10) -0.0067(9) -0.0096(9) -0.0007(9)
S7 0.0232(10) 0.0199(10) 0.0220(10) -0.0029(8) -0.0048(8) 0.0057(8)
S8 0.0204(9) 0.0183(10) 0.0198(9) -0.0034(8) -0.0017(8) 0.0034(8)
P1 0.0272(11) 0.0324(13) 0.0377(13) -0.0110(11) -0.0029(10) -0.0013(10)
F1 0.098(7) 0.159(10) 0.103(7) -0.076(7) -0.014(6) -0.062(7)
F2 0.144(10) 0.059(6) 0.068(6) 0.010(5) -0.036(6) 0.014(6)
F3 0.025(3) 0.083(6) 0.129(8) -0.049(6) 0.009(4) 0.007(4)
F4 0.069(5) 0.103(8) 0.095(7) -0.044(6) -0.006(5) 0.012(5)
F5 0.118(8) 0.058(6) 0.123(9) 0.051(6) -0.053(7) -0.027(6)
F6 0.100(6) 0.112(7) 0.063(5) -0.038(5) -0.018(5) -0.044(6)
N1 0.018(3) 0.014(3) 0.024(3) -0.009(3) -0.006(3) -0.003(3)
N2 0.020(3) 0.018(3) 0.026(3) -0.010(3) -0.005(3) -0.002(3)
N3 0.028(3) 0.021(4) 0.025(4) -0.009(3) -0.012(3) 0.007(3)
N4 0.025(3) 0.014(3) 0.023(3) -0.005(3) -0.009(3) 0.002(3)
N6 0.038(4) 0.033(4) 0.031(4) -0.012(4) -0.006(4) -0.005(4)
N7 0.028(4) 0.022(4) 0.022(3) -0.008(3) -0.007(3) 0.003(3)
C1 0.023(4) 0.037(5) 0.024(4) -0.016(4) 0.001(3) 0.004(4)
C2 0.035(5) 0.051(7) 0.052(7) -0.027(6) -0.010(5) -0.006(5)
C3 0.046(6) 0.059(7) 0.020(5) -0.006(5) 0.007(4) -0.021(6)
C6 0.039(5) 0.018(4) 0.038(5) -0.012(4) -0.022(4) 0.008(4)
C5 0.031(4) 0.010(4) 0.029(4) -0.010(3) -0.011(4) 0.003(3)
C7 0.017(4) 0.017(4) 0.022(4) -0.007(3) -0.006(3) -0.007(3)
C8 0.013(4) 0.039(5) 0.035(5) -0.009(4) 0.000(3) -0.003(3)
C9 0.025(4) 0.023(4) 0.022(4) -0.006(3) 0.005(3) -0.004(3)
C30 0.101(10) 0.034(6) 0.032(6) -0.012(5) 0.001(6) -0.024(6)
C11 0.023(4) 0.019(4) 0.036(5) -0.008(4) -0.002(4) 0.002(3)
C12 0.025(4) 0.020(4) 0.036(5) -0.012(4) -0.003(4) -0.011(3)
C13 0.016(3) 0.024(4) 0.030(4) -0.012(4) -0.007(3) 0.000(3)
C14 0.015(4) 0.027(4) 0.023(4) -0.005(4) -0.003(3) 0.004(3)
C15 0.023(4) 0.022(4) 0.028(5) 0.001(4) -0.003(4) -0.001(3)
C16 0.034(5) 0.025(5) 0.062(7) -0.010(5) -0.007(5) 0.009(4)
C17 0.040(5) 0.049(6) 0.048(6) -0.032(5) -0.010(5) -0.011(5)
C18 0.019(4) 0.038(5) 0.033(5) -0.005(4) -0.005(4) 0.008(4)
C19 0.036(5) 0.035(5) 0.031(5) -0.016(4) 0.007(4) 0.005(4)
C20 0.059(7) 0.033(6) 0.040(6) 0.004(5) -0.021(5) 0.005(5)
C21 0.027(4) 0.030(5) 0.018(4) -0.009(4) -0.002(3) 0.005(4)
C22 0.017(4) 0.027(4) 0.028(4) -0.019(4) 0.004(3) -0.006(3)
C23 0.038(5) 0.028(5) 0.024(4) -0.015(4) -0.007(4) 0.014(4)
C24 0.037(5) 0.036(5) 0.021(4) -0.017(4) -0.002(4) 0.006(4)
C25 0.031(4) 0.025(5) 0.024(4) -0.010(4) 0.000(4) -0.008(4)
C26 0.044(6) 0.056(7) 0.041(6) -0.018(5) -0.027(5) 0.013(5)
C27 0.029(5) 0.051(7) 0.053(7) -0.028(6) 0.013(5) -0.012(5)
C28 0.079(8) 0.028(5) 0.040(6) -0.015(5) -0.005(6) 0.018(5)
C29 0.032(5) 0.082(9) 0.041(6) -0.038(6) -0.007(5) 0.004(5)

loop_
_atom_type_symbol
_atom_type_description
_atom_type_scat_dispersion_real
_atom_type_scat_dispersion_imag
_atom_type_scat_source
Ir Ir -1.4442 7.9887 'International Tables Vol C Tables 4.2.6.8 and 6.1.1.4'
S S 0.1246 0.1234 'International Tables Vol C Tables 4.2.6.8 and 6.1.1.4'
P P 0.1023 0.0942 'International Tables Vol C Tables 4.2.6.8 and 6.1.1.4'
F F 0.0171 0.0103 'International Tables Vol C Tables 4.2.6.8 and 6.1.1.4'
N N 0.0061 0.0033 'International Tables Vol C Tables 4.2.6.8 and 6.1.1.4'
C C 0.0033 0.0016 'International Tables Vol C Tables 4.2.6.8 and 6.1.1.4'
H H 0.0000 0.0000 'International Tables Vol C Tables 4.2.6.8 and 6.1.1.4'

loop_
_geom_angle_atom_site_label_1
_geom_angle_atom_site_label_2
_geom_angle_atom_site_label_3
_geom_angle
_geom_angle_site_symmetry_1
_geom_angle_site_symmetry_3
_geom_angle_publ_flag
N1 Ir1 C12 153.3(3) . . ?
N1 Ir1 C13 114.0(3) . . ?
C12 Ir1 C13 39.3(3) . . ?
N1 Ir1 C15 107.1(3) . . ?
C12 Ir1 C15 64.6(3) . . ?
C13 Ir1 C15 64.5(3) . . ?
N1 Ir1 C11 144.3(3) . . ?
C12 Ir1 C11 38.3(3) . . ?
C13 Ir1 C11 64.3(3) . . ?
C15 Ir1 C11 37.9(3) . . ?
N1 Ir1 C14 93.3(3) . . ?
C12 Ir1 C14 64.0(3) . . ?
C13 Ir1 C14 37.4(3) . . ?
C15 Ir1 C14 38.6(3) . . ?
C11 Ir1 C14 63.3(3) . . ?
N1 Ir1 S2 87.88(19) . . ?
C12 Ir1 S2 97.8(2) . . ?
C13 Ir1 S2 101.2(2) . . ?
C15 Ir1 S2 162.3(3) . . ?
C11 Ir1 S2 127.8(2) . . ?
C14 Ir1 S2 133.8(2) . . ?
N1 Ir1 S1 91.10(18) . . ?
C12 Ir1 S1 115.5(2) . . ?
C13 Ir1 S1 154.2(2) . . ?
C15 Ir1 S1 115.7(2) . . ?
C11 Ir1 S1 99.4(2) . . ?
C14 Ir1 S1 153.7(2) . . ?
S2 Ir1 S1 72.29(8) . . ?
N4 Ir2 C24 98.8(3) . . ?
N4 Ir2 C22 161.5(3) . . ?
C24 Ir2 C22 65.4(3) . . ?
N4 Ir2 C25 96.6(3) . . ?
C24 Ir2 C25 39.7(4) . . ?
C22 Ir2 C25 65.2(3) . . ?
N4 Ir2 C23 131.5(3) . . ?
C24 Ir2 C23 37.7(3) . . ?
C22 Ir2 C23 39.0(3) . . ?
C25 Ir2 C23 64.3(3) . . ?
N4 Ir2 C21 127.5(3) . . ?
C24 Ir2 C21 65.2(3) . . ?
C22 Ir2 C21 38.5(3) . . ?
C25 Ir2 C21 38.5(3) . . ?
C23 Ir2 C21 64.1(3) . . ?
N4 Ir2 S8 87.49(19) . . ?
C24 Ir2 S8 117.6(3) . . ?
C22 Ir2 S8 108.0(2) . . ?
C25 Ir2 S8 157.2(3) . . ?
C23 Ir2 S8 96.3(2) . . ?
C21 Ir2 S8 144.9(2) . . ?
N4 Ir2 S7 91.25(19) . . ?
C24 Ir2 S7 165.6(2) . . ?
C22 Ir2 S7 102.8(2) . . ?
C25 Ir2 S7 129.1(3) . . ?
C23 Ir2 S7 136.1(2) . . ?
C21 Ir2 S7 100.4(2) . . ?
S8 Ir2 S7 72.98(7) . . ?
C1 S1 Ir1 88.2(3) . . ?
C1 S2 Ir1 88.6(3) . . ?
C7 S7 Ir2 87.9(3) . . ?
C7 S8 Ir2 88.7(3) . . ?
F5 P1 F1 91.5(6) . . ?
F5 P1 F6 92.3(6) . . ?
F1 P1 F6 176.0(6) . . ?
F5 P1 F2 176.6(7) . . ?
F1 P1 F2 87.9(6) . . ?
F6 P1 F2 88.2(5) . . ?
F5 P1 F3 92.2(6) . . ?
F1 P1 F3 90.8(5) . . ?
F6 P1 F3 88.2(5) . . ?
F2 P1 F3 84.5(5) . . ?
F5 P1 F4 91.0(6) . . ?
F1 P1 F4 87.6(5) . . ?
F6 P1 F4 93.2(5) . . ?
F2 P1 F4 92.3(6) . . ?
F3 P1 F4 176.5(6) . . ?
C5 N1 N2 109.0(6) . . ?
C5 N1 Ir1 135.7(6) . . ?
N2 N1 Ir1 114.9(4) . . ?
N3 N2 N1 106.8(6) . . ?
N2 N3 N4 110.2(6) . . ?
C5 N4 N3 104.9(6) . . ?
C5 N4 Ir2 137.0(5) . . ?
N3 N4 Ir2 117.6(5) . . ?
C1 N6 C2 121.5(9) . . ?
C1 N6 C3 117.8(8) . . ?
C2 N6 C3 120.6(9) . . ?
C7 N7 C9 121.5(7) . . ?
C7 N7 C8 121.6(7) . . ?
C9 N7 C8 117.0(7) . . ?
N6 C1 S2 124.8(8) . . ?
N6 C1 S1 124.3(7) . . ?
S2 C1 S1 110.9(5) . . ?
N6 C2 H2A 109.5 . . ?
N6 C2 H2B 109.5 . . ?
H2A C2 H2B 109.5 . . ?
N6 C2 H2C 109.5 . . ?
H2A C2 H2C 109.5 . . ?
H2B C2 H2C 109.5 . . ?
N6 C3 H3A 109.5 . . ?
N6 C3 H3B 109.5 . . ?
H3A C3 H3B 109.5 . . ?
N6 C3 H3C 109.5 . . ?
H3A C3 H3C 109.5 . . ?
H3B C3 H3C 109.5 . . ?
C5 C6 H6A 109.5 . . ?
C5 C6 H6B 109.5 . . ?
H6A C6 H6B 109.5 . . ?
C5 C6 H6C 109.5 . . ?
H6A C6 H6C 109.5 . . ?
H6B C6 H6C 109.5 . . ?
N1 C5 N4 109.0(7) . . ?
N1 C5 C6 126.5(7) . . ?
N4 C5 C6 124.4(7) . . ?
N7 C7 S8 125.2(6) . . ?
N7 C7 S7 124.4(6) . . ?
S8 C7 S7 110.3(4) . . ?
N7 C8 H8A 109.5 . . ?
N7 C8 H8B 109.5 . . ?
H8A C8 H8B 109.5 . . ?
N7 C8 H8C 109.5 . . ?
H8A C8 H8C 109.5 . . ?
H8B C8 H8C 109.5 . . ?
N7 C9 H9A 109.5 . . ?
N7 C9 H9B 109.5 . . ?
H9A C9 H9B 109.5 . . ?
N7 C9 H9C 109.5 . . ?
H9A C9 H9C 109.5 . . ?
H9B C9 H9C 109.5 . . ?
C25 C30 H30A 109.5 . . ?
C25 C30 H30B 109.5 . . ?
H30A C30 H30B 109.5 . . ?
C25 C30 H30C 109.5 . . ?
H30A C30 H30C 109.5 . . ?
H30B C30 H30C 109.5 . . ?
C15 C11 C12 109.6(7) . . ?
C15 C11 C16 125.3(9) . . ?
C12 C11 C16 125.2(8) . . ?
C15 C11 Ir1 71.0(5) . . ?
C12 C11 Ir1 70.2(5) . . ?
C16 C11 Ir1 126.1(6) . . ?
C11 C12 C13 106.7(7) . . ?
C11 C12 C17 128.1(8) . . ?
C13 C12 C17 124.8(8) . . ?
C11 C12 Ir1 71.5(5) . . ?
C13 C12 Ir1 70.6(4) . . ?
C17 C12 Ir1 128.0(7) . . ?
C14 C13 C12 107.8(7) . . ?
C14 C13 C18 128.7(8) . . ?
C12 C13 C18 123.3(7) . . ?
C14 C13 Ir1 72.6(4) . . ?
C12 C13 Ir1 70.0(4) . . ?
C18 C13 Ir1 125.9(6) . . ?
C13 C14 C15 108.8(8) . . ?
C13 C14 C19 125.8(8) . . ?
C15 C14 C19 125.4(8) . . ?
C13 C14 Ir1 70.0(5) . . ?
C15 C14 Ir1 69.7(5) . . ?
C19 C14 Ir1 126.4(6) . . ?
C11 C15 C14 106.9(8) . . ?
C11 C15 C20 128.1(9) . . ?
C14 C15 C20 123.7(9) . . ?
C11 C15 Ir1 71.1(5) . . ?
C14 C15 Ir1 71.7(5) . . ?
C20 C15 Ir1 132.4(7) . . ?
C11 C16 H16A 109.5 . . ?
C11 C16 H16B 109.5 . . ?
H16A C16 H16B 109.5 . . ?
C11 C16 H16C 109.5 . . ?
H16A C16 H16C 109.5 . . ?
H16B C16 H16C 109.5 . . ?
C12 C17 H17A 109.5 . . ?
C12 C17 H17B 109.5 . . ?
H17A C17 H17B 109.5 . . ?
C12 C17 H17C 109.5 . . ?
H17A C17 H17C 109.5 . . ?
H17B C17 H17C 109.5 . . ?
C13 C18 H18A 109.5 . . ?
C13 C18 H18B 109.5 . . ?
H18A C18 H18B 109.5 . . ?
C13 C18 H18C 109.5 . . ?
H18A C18 H18C 109.5 . . ?
H18B C18 H18C 109.5 . . ?
C14 C19 H19A 109.5 . . ?
C14 C19 H19B 109.5 . . ?
H19A C19 H19B 109.5 . . ?
C14 C19 H19C 109.5 . . ?
H19A C19 H19C 109.5 . . ?
H19B C19 H19C 109.5 . . ?
C15 C20 H20A 109.5 . . ?
C15 C20 H20B 109.5 . . ?
H20A C20 H20B 109.5 . . ?
C15 C20 H20C 109.5 . . ?
H20A C20 H20C 109.5 . . ?
H20B C20 H20C 109.5 . . ?
C22 C21 C25 108.8(7) . . ?
C22 C21 C26 125.4(8) . . ?
C25 C21 C26 125.9(8) . . ?
C22 C21 Ir2 69.9(4) . . ?
C25 C21 Ir2 70.2(5) . . ?
C26 C21 Ir2 124.9(6) . . ?
C21 C22 C23 106.7(7) . . ?
C21 C22 C27 126.7(9) . . ?
C23 C22 C27 126.4(9) . . ?
C21 C22 Ir2 71.6(4) . . ?
C23 C22 Ir2 71.1(4) . . ?
C27 C22 Ir2 125.9(6) . . ?
C24 C23 C22 109.5(8) . . ?
C24 C23 C28 127.5(9) . . ?
C22 C23 C28 122.7(9) . . ?
C24 C23 Ir2 69.8(5) . . ?
C22 C23 Ir2 69.9(4) . . ?
C28 C23 Ir2 122.1(6) . . ?
C23 C24 C25 107.8(8) . . ?
C23 C24 C29 127.8(9) . . ?
C25 C24 C29 123.9(9) . . ?
C23 C24 Ir2 72.4(5) . . ?
C25 C24 Ir2 71.1(5) . . ?
C29 C24 Ir2 127.8(6) . . ?
C21 C25 C24 107.0(7) . . ?
C21 C25 C30 129.5(9) . . ?
C24 C25 C30 123.2(9) . . ?
C21 C25 Ir2 71.3(5) . . ?
C24 C25 Ir2 69.2(5) . . ?
C30 C25 Ir2 129.4(6) . . ?
C21 C26 H26A 109.5 . . ?
C21 C26 H26B 109.5 . . ?
H26A C26 H26B 109.5 . . ?
C21 C26 H26C 109.5 . . ?
H26A C26 H26C 109.5 . . ?
H26B C26 H26C 109.5 . . ?
C22 C27 H27A 109.5 . . ?
C22 C27 H27B 109.5 . . ?
H27A C27 H27B 109.5 . . ?
C22 C27 H27C 109.5 . . ?
H27A C27 H27C 109.5 . . ?
H27B C27 H27C 109.5 . . ?
C23 C28 H28A 109.5 . . ?
C23 C28 H28B 109.5 . . ?
H28A C28 H28B 109.5 . . ?
C23 C28 H28C 109.5 . . ?
H28A C28 H28C 109.5 . . ?
H28B C28 H28C 109.5 . . ?
C24 C29 H29A 109.5 . . ?
C24 C29 H29B 109.5 . . ?
H29A C29 H29B 109.5 . . ?
C24 C29 H29C 109.5 . . ?
H29A C29 H29C 109.5 . . ?
H29B C29 H29C 109.5 . . ?

loop_
_geom_bond_atom_site_label_1
_geom_bond_atom_site_label_2
_geom_bond_distance
_geom_bond_site_symmetry_2
_geom_bond_publ_flag
Ir1 N1 2.097(6) . ?
Ir1 C12 2.151(7) . ?
Ir1 C13 2.159(7) . ?
Ir1 C15 2.165(9) . ?
Ir1 C11 2.167(9) . ?
Ir1 C14 2.192(8) . ?
Ir1 S2 2.389(2) . ?
Ir1 S1 2.399(2) . ?
Ir2 N4 2.066(6) . ?
Ir2 C24 2.142(9) . ?
Ir2 C22 2.159(7) . ?
Ir2 C25 2.168(9) . ?
Ir2 C23 2.176(8) . ?
Ir2 C21 2.181(8) . ?
Ir2 S8 2.366(2) . ?
Ir2 S7 2.384(2) . ?
S1 C1 1.718(10) . ?
S2 C1 1.712(9) . ?
S7 C7 1.725(8) . ?
S8 C7 1.717(8) . ?
P1 F5 1.529(8) . ?
P1 F1 1.553(7) . ?
P1 F6 1.590(7) . ?
P1 F2 1.591(9) . ?
P1 F3 1.594(7) . ?
P1 F4 1.636(9) . ?
N1 C5 1.316(10) . ?
N1 N2 1.362(9) . ?
N2 N3 1.308(9) . ?
N3 N4 1.377(9) . ?
N4 C5 1.359(9) . ?
N6 C1 1.336(12) . ?
N6 C2 1.439(13) . ?
N6 C3 1.465(13) . ?
N7 C7 1.324(10) . ?
N7 C9 1.445(10) . ?
N7 C8 1.452(10) . ?
C2 H2A 0.9800 . ?
C2 H2B 0.9800 . ?
C2 H2C 0.9800 . ?
C3 H3A 0.9800 . ?
C3 H3B 0.9800 . ?
C3 H3C 0.9800 . ?
C6 C5 1.474(11) . ?
C6 H6A 0.9800 . ?
C6 H6B 0.9800 . ?
C6 H6C 0.9800 . ?
C8 H8A 0.9800 . ?
C8 H8B 0.9800 . ?
C8 H8C 0.9800 . ?
C9 H9A 0.9800 . ?
C9 H9B 0.9800 . ?
C9 H9C 0.9800 . ?
C30 C25 1.502(13) . ?
C30 H30A 0.9800 . ?
C30 H30B 0.9800 . ?
C30 H30C 0.9800 . ?
C11 C15 1.407(13) . ?
C11 C12 1.416(12) . ?
C11 C16 1.478(12) . ?
C12 C13 1.451(11) . ?
C12 C17 1.477(12) . ?
C13 C14 1.397(11) . ?
C13 C18 1.504(11) . ?
C14 C15 1.439(12) . ?
C14 C19 1.504(12) . ?
C15 C20 1.483(13) . ?
C16 H16A 0.9800 . ?
C16 H16B 0.9800 . ?
C16 H16C 0.9800 . ?
C17 H17A 0.9800 . ?
C17 H17B 0.9800 . ?
C17 H17C 0.9800 . ?
C18 H18A 0.9800 . ?
C18 H18B 0.9800 . ?
C18 H18C 0.9800 . ?
C19 H19A 0.9800 . ?
C19 H19B 0.9800 . ?
C19 H19C 0.9800 . ?
C20 H20A 0.9800 . ?
C20 H20B 0.9800 . ?
C20 H20C 0.9800 . ?
C21 C22 1.432(12) . ?
C21 C25 1.435(12) . ?
C21 C26 1.490(12) . ?
C22 C23 1.447(11) . ?
C22 C27 1.466(12) . ?
C23 C24 1.397(13) . ?
C23 C28 1.503(13) . ?
C24 C25 1.463(13) . ?
C24 C29 1.550(13) . ?
C26 H26A 0.9800 . ?
C26 H26B 0.9800 . ?
C26 H26C 0.9800 . ?
C27 H27A 0.9800 . ?
C27 H27B 0.9800 . ?
C27 H27C 0.9800 . ?
C28 H28A 0.9800 . ?
C28 H28B 0.9800 . ?
C28 H28C 0.9800 . ?
C29 H29A 0.9800 . ?
C29 H29B 0.9800 . ?
C29 H29C 0.9800 . ?

loop_
_geom_torsion_atom_site_label_1
_geom_torsion_atom_site_label_2
_geom_torsion_atom_site_label_3
_geom_torsion_atom_site_label_4
_geom_torsion
_geom_torsion_site_symmetry_1
_geom_torsion_site_symmetry_2
_geom_torsion_site_symmetry_3
_geom_torsion_site_symmetry_4
_geom_torsion_publ_flag
N1 Ir1 S1 C1 -88.1(4) . . . . ?
C12 Ir1 S1 C1 89.6(4) . . . . ?
C13 Ir1 S1 C1 78.2(6) . . . . ?
C15 Ir1 S1 C1 162.3(4) . . . . ?
C11 Ir1 S1 C1 126.2(4) . . . . ?
C14 Ir1 S1 C1 172.1(6) . . . . ?
S2 Ir1 S1 C1 -0.7(3) . . . . ?
N1 Ir1 S2 C1 92.6(4) . . . . ?
C12 Ir1 S2 C1 -113.7(4) . . . . ?
C13 Ir1 S2 C1 -153.4(4) . . . . ?
C15 Ir1 S2 C1 -119.0(9) . . . . ?
C11 Ir1 S2 C1 -87.4(4) . . . . ?
C14 Ir1 S2 C1 -174.9(4) . . . . ?
S1 Ir1 S2 C1 0.7(3) . . . . ?
N4 Ir2 S7 C7 88.9(3) . . . . ?
C24 Ir2 S7 C7 -136.8(11) . . . . ?
C22 Ir2 S7 C7 -103.2(3) . . . . ?
C25 Ir2 S7 C7 -171.5(4) . . . . ?
C23 Ir2 S7 C7 -79.3(4) . . . . ?
C21 Ir2 S7 C7 -142.5(3) . . . . ?
S8 Ir2 S7 C7 2.0(2) . . . . ?
N4 Ir2 S8 C7 -94.0(3) . . . . ?
C24 Ir2 S8 C7 167.4(3) . . . . ?
C22 Ir2 S8 C7 96.3(3) . . . . ?
C25 Ir2 S8 C7 164.8(6) . . . . ?
C23 Ir2 S8 C7 134.5(3) . . . . ?
C21 Ir2 S8 C7 82.0(5) . . . . ?
S7 Ir2 S8 C7 -2.0(2) . . . . ?
C12 Ir1 N1 C5 124.3(9) . . . . ?
C13 Ir1 N1 C5 126.1(8) . . . . ?
C15 Ir1 N1 C5 57.0(9) . . . . ?
C11 Ir1 N1 C5 47.4(10) . . . . ?
C14 Ir1 N1 C5 93.7(8) . . . . ?
S2 Ir1 N1 C5 -132.6(8) . . . . ?
S1 Ir1 N1 C5 -60.3(8) . . . . ?
C12 Ir1 N1 N2 -48.0(9) . . . . ?
C13 Ir1 N1 N2 -46.1(6) . . . . ?
C15 Ir1 N1 N2 -115.2(6) . . . . ?
C11 Ir1 N1 N2 -124.8(6) . . . . ?
C14 Ir1 N1 N2 -78.5(6) . . . . ?
S2 Ir1 N1 N2 55.2(5) . . . . ?
S1 Ir1 N1 N2 127.4(5) . . . . ?
C5 N1 N2 N3 0.9(9) . . . . ?
Ir1 N1 N2 N3 175.1(5) . . . . ?
N1 N2 N3 N4 -0.8(9) . . . . ?
N2 N3 N4 C5 0.5(9) . . . . ?
N2 N3 N4 Ir2 -173.0(5) . . . . ?
C24 Ir2 N4 C5 -110.6(9) . . . . ?
C22 Ir2 N4 C5 -80.6(13) . . . . ?
C25 Ir2 N4 C5 -70.5(9) . . . . ?
C23 Ir2 N4 C5 -131.9(8) . . . . ?
C21 Ir2 N4 C5 -45.2(10) . . . . ?
S8 Ir2 N4 C5 131.9(9) . . . . ?
S7 Ir2 N4 C5 59.0(9) . . . . ?
C24 Ir2 N4 N3 60.3(6) . . . . ?
C22 Ir2 N4 N3 90.3(10) . . . . ?
C25 Ir2 N4 N3 100.3(6) . . . . ?
C23 Ir2 N4 N3 39.0(7) . . . . ?
C21 Ir2 N4 N3 125.7(6) . . . . ?
S8 Ir2 N4 N3 -57.2(5) . . . . ?
S7 Ir2 N4 N3 -130.1(5) . . . . ?
C2 N6 C1 S2 178.5(7) . . . . ?
C3 N6 C1 S2 -0.8(13) . . . . ?
C2 N6 C1 S1 2.0(13) . . . . ?
C3 N6 C1 S1 -177.4(7) . . . . ?
Ir1 S2 C1 N6 -177.9(8) . . . . ?
Ir1 S2 C1 S1 -1.0(5) . . . . ?
Ir1 S1 C1 N6 178.0(8) . . . . ?
Ir1 S1 C1 S2 1.0(5) . . . . ?
N2 N1 C5 N4 -0.5(9) . . . . ?
Ir1 N1 C5 N4 -173.1(6) . . . . ?
N2 N1 C5 C6 178.0(8) . . . . ?
Ir1 N1 C5 C6 5.5(14) . . . . ?
N3 N4 C5 N1 0.0(9) . . . . ?
Ir2 N4 C5 N1 171.6(6) . . . . ?
N3 N4 C5 C6 -178.6(8) . . . . ?
Ir2 N4 C5 C6 -7.0(14) . . . . ?
C9 N7 C7 S8 0.9(11) . . . . ?
C8 N7 C7 S8 -178.3(6) . . . . ?
C9 N7 C7 S7 176.1(6) . . . . ?
C8 N7 C7 S7 -3.1(11) . . . . ?
Ir2 S8 C7 N7 178.5(6) . . . . ?
Ir2 S8 C7 S7 2.8(3) . . . . ?
Ir2 S7 C7 N7 -178.6(6) . . . . ?
Ir2 S7 C7 S8 -2.7(3) . . . . ?
N1 Ir1 C11 C15 15.0(8) . . . . ?
C12 Ir1 C11 C15 -120.0(7) . . . . ?
C13 Ir1 C11 C15 -80.8(5) . . . . ?
C14 Ir1 C11 C15 -38.9(5) . . . . ?
S2 Ir1 C11 C15 -165.0(4) . . . . ?
S1 Ir1 C11 C15 120.2(5) . . . . ?
N1 Ir1 C11 C12 135.0(5) . . . . ?
C13 Ir1 C11 C12 39.2(5) . . . . ?
C15 Ir1 C11 C12 120.0(7) . . . . ?
C14 Ir1 C11 C12 81.1(5) . . . . ?
S2 Ir1 C11 C12 -45.0(6) . . . . ?
S1 Ir1 C11 C12 -119.8(5) . . . . ?
N1 Ir1 C11 C16 -105.3(9) . . . . ?
C12 Ir1 C11 C16 119.7(10) . . . . ?
C13 Ir1 C11 C16 158.9(9) . . . . ?
C15 Ir1 C11 C16 -120.3(10) . . . . ?
C14 Ir1 C11 C16 -159.2(9) . . . . ?
S2 Ir1 C11 C16 74.7(9) . . . . ?
S1 Ir1 C11 C16 -0.1(9) . . . . ?
C15 C11 C12 C13 -1.9(9) . . . . ?
C16 C11 C12 C13 176.9(8) . . . . ?
Ir1 C11 C12 C13 -62.2(5) . . . . ?
C15 C11 C12 C17 -175.5(9) . . . . ?
C16 C11 C12 C17 3.3(14) . . . . ?
Ir1 C11 C12 C17 124.2(9) . . . . ?
C15 C11 C12 Ir1 60.3(6) . . . . ?
C16 C11 C12 Ir1 -120.9(9) . . . . ?
N1 Ir1 C12 C11 -113.4(7) . . . . ?
C13 Ir1 C12 C11 -116.1(7) . . . . ?
C15 Ir1 C12 C11 -36.1(5) . . . . ?
C14 Ir1 C12 C11 -79.1(5) . . . . ?
S2 Ir1 C12 C11 145.7(5) . . . . ?
S1 Ir1 C12 C11 71.7(5) . . . . ?
N1 Ir1 C12 C13 2.6(9) . . . . ?
C15 Ir1 C12 C13 80.0(5) . . . . ?
C11 Ir1 C12 C13 116.1(7) . . . . ?
C14 Ir1 C12 C13 37.0(5) . . . . ?
S2 Ir1 C12 C13 -98.2(5) . . . . ?
S1 Ir1 C12 C13 -172.2(4) . . . . ?
N1 Ir1 C12 C17 122.2(9) . . . . ?
C13 Ir1 C12 C17 119.5(11) . . . . ?
C15 Ir1 C12 C17 -160.5(10) . . . . ?
C11 Ir1 C12 C17 -124.4(11) . . . . ?
C14 Ir1 C12 C17 156.5(10) . . . . ?
S2 Ir1 C12 C17 21.3(9) . . . . ?
S1 Ir1 C12 C17 -52.7(9) . . . . ?
C11 C12 C13 C14 -0.4(9) . . . . ?
C17 C12 C13 C14 173.5(8) . . . . ?
Ir1 C12 C13 C14 -63.1(6) . . . . ?
C11 C12 C13 C18 -176.7(7) . . . . ?
C17 C12 C13 C18 -2.8(13) . . . . ?
Ir1 C12 C13 C18 120.6(8) . . . . ?
C11 C12 C13 Ir1 62.8(6) . . . . ?
C17 C12 C13 Ir1 -123.4(9) . . . . ?
N1 Ir1 C13 C14 -61.6(6) . . . . ?
C12 Ir1 C13 C14 117.1(7) . . . . ?
C15 Ir1 C13 C14 36.7(5) . . . . ?
C11 Ir1 C13 C14 79.0(5) . . . . ?
S2 Ir1 C13 C14 -154.3(5) . . . . ?
S1 Ir1 C13 C14 133.4(5) . . . . ?
N1 Ir1 C13 C12 -178.7(5) . . . . ?
C15 Ir1 C13 C12 -80.4(6) . . . . ?
C11 Ir1 C13 C12 -38.2(5) . . . . ?
C14 Ir1 C13 C12 -117.1(7) . . . . ?
S2 Ir1 C13 C12 88.6(5) . . . . ?
S1 Ir1 C13 C12 16.2(8) . . . . ?
N1 Ir1 C13 C18 64.0(8) . . . . ?
C12 Ir1 C13 C18 -117.3(9) . . . . ?
C15 Ir1 C13 C18 162.3(8) . . . . ?
C11 Ir1 C13 C18 -155.4(8) . . . . ?
C14 Ir1 C13 C18 125.6(9) . . . . ?
S2 Ir1 C13 C18 -28.7(7) . . . . ?
S1 Ir1 C13 C18 -101.1(8) . . . . ?
C12 C13 C14 C15 2.5(9) . . . . ?
C18 C13 C14 C15 178.5(8) . . . . ?
Ir1 C13 C14 C15 -59.0(6) . . . . ?
C12 C13 C14 C19 -177.4(8) . . . . ?
C18 C13 C14 C19 -1.4(14) . . . . ?
Ir1 C13 C14 C19 121.1(9) . . . . ?
C12 C13 C14 Ir1 61.5(5) . . . . ?
C18 C13 C14 Ir1 -122.5(9) . . . . ?
N1 Ir1 C14 C13 126.4(5) . . . . ?
C12 Ir1 C14 C13 -38.9(5) . . . . ?
C15 Ir1 C14 C13 -120.1(7) . . . . ?
C11 Ir1 C14 C13 -81.8(5) . . . . ?
S2 Ir1 C14 C13 36.1(6) . . . . ?
S1 Ir1 C14 C13 -134.4(5) . . . . ?
N1 Ir1 C14 C15 -113.6(5) . . . . ?
C12 Ir1 C14 C15 81.2(6) . . . . ?
C13 Ir1 C14 C15 120.1(7) . . . . ?
C11 Ir1 C14 C15 38.2(5) . . . . ?
S2 Ir1 C14 C15 156.2(4) . . . . ?
S1 Ir1 C14 C15 -14.3(8) . . . . ?
N1 Ir1 C14 C19 6.0(8) . . . . ?
C12 Ir1 C14 C19 -159.2(8) . . . . ?
C13 Ir1 C14 C19 -120.3(10) . . . . ?
C15 Ir1 C14 C19 119.6(9) . . . . ?
C11 Ir1 C14 C19 157.8(8) . . . . ?
S2 Ir1 C14 C19 -84.2(8) . . . . ?
S1 Ir1 C14 C19 105.3(8) . . . . ?
C12 C11 C15 C14 3.4(10) . . . . ?
C16 C11 C15 C14 -175.4(8) . . . . ?
Ir1 C11 C15 C14 63.3(6) . . . . ?
C12 C11 C15 C20 170.5(9) . . . . ?
C16 C11 C15 C20 -8.4(15) . . . . ?
Ir1 C11 C15 C20 -129.7(10) . . . . ?
C12 C11 C15 Ir1 -59.9(6) . . . . ?
C16 C11 C15 Ir1 121.3(9) . . . . ?
C13 C14 C15 C11 -3.6(10) . . . . ?
C19 C14 C15 C11 176.3(8) . . . . ?
Ir1 C14 C15 C11 -62.9(6) . . . . ?
C13 C14 C15 C20 -171.4(9) . . . . ?
C19 C14 C15 C20 8.5(14) . . . . ?
Ir1 C14 C15 C20 129.4(9) . . . . ?
C13 C14 C15 Ir1 59.2(6) . . . . ?
C19 C14 C15 Ir1 -120.9(8) . . . . ?
N1 Ir1 C15 C11 -170.9(5) . . . . ?
C12 Ir1 C15 C11 36.4(5) . . . . ?
C13 Ir1 C15 C11 80.2(5) . . . . ?
C14 Ir1 C15 C11 115.9(7) . . . . ?
S2 Ir1 C15 C11 42.2(11) . . . . ?
S1 Ir1 C15 C11 -71.1(5) . . . . ?
N1 Ir1 C15 C14 73.2(5) . . . . ?
C12 Ir1 C15 C14 -79.4(5) . . . . ?
C13 Ir1 C15 C14 -35.7(5) . . . . ?
C11 Ir1 C15 C14 -115.9(7) . . . . ?
S2 Ir1 C15 C14 -73.6(10) . . . . ?
S1 Ir1 C15 C14 173.0(4) . . . . ?
N1 Ir1 C15 C20 -46.1(10) . . . . ?
C12 Ir1 C15 C20 161.2(11) . . . . ?
C13 Ir1 C15 C20 -155.0(11) . . . . ?
C11 Ir1 C15 C20 124.8(12) . . . . ?
C14 Ir1 C15 C20 -119.3(12) . . . . ?
S2 Ir1 C15 C20 167.0(7) . . . . ?
S1 Ir1 C15 C20 53.7(10) . . . . ?
N4 Ir2 C21 C22 -162.8(4) . . . . ?
C24 Ir2 C21 C22 -81.0(5) . . . . ?
C25 Ir2 C21 C22 -119.7(7) . . . . ?
C23 Ir2 C21 C22 -39.1(5) . . . . ?
S8 Ir2 C21 C22 22.2(7) . . . . ?
S7 Ir2 C21 C22 97.4(4) . . . . ?
N4 Ir2 C21 C25 -43.1(6) . . . . ?
C24 Ir2 C21 C25 38.7(5) . . . . ?
C22 Ir2 C21 C25 119.7(7) . . . . ?
C23 Ir2 C21 C25 80.6(6) . . . . ?
S8 Ir2 C21 C25 141.9(4) . . . . ?
S7 Ir2 C21 C25 -142.9(5) . . . . ?
N4 Ir2 C21 C26 77.4(8) . . . . ?
C24 Ir2 C21 C26 159.2(9) . . . . ?
C22 Ir2 C21 C26 -119.8(9) . . . . ?
C25 Ir2 C21 C26 120.5(10) . . . . ?
C23 Ir2 C21 C26 -158.8(9) . . . . ?
S8 Ir2 C21 C26 -97.5(8) . . . . ?
S7 Ir2 C21 C26 -22.3(8) . . . . ?
C25 C21 C22 C23 3.2(9) . . . . ?
C26 C21 C22 C23 -178.0(8) . . . . ?
Ir2 C21 C22 C23 62.8(5) . . . . ?
C25 C21 C22 C27 178.8(8) . . . . ?
C26 C21 C22 C27 -2.3(13) . . . . ?
Ir2 C21 C22 C27 -121.5(8) . . . . ?
C25 C21 C22 Ir2 -59.7(6) . . . . ?
C26 C21 C22 Ir2 119.1(8) . . . . ?
N4 Ir2 C22 C21 47.6(11) . . . . ?
C24 Ir2 C22 C21 80.5(5) . . . . ?
C25 Ir2 C22 C21 36.6(5) . . . . ?
C23 Ir2 C22 C21 115.8(7) . . . . ?
S8 Ir2 C22 C21 -166.8(4) . . . . ?
S7 Ir2 C22 C21 -90.8(4) . . . . ?
N4 Ir2 C22 C23 -68.2(11) . . . . ?
C24 Ir2 C22 C23 -35.3(5) . . . . ?
C25 Ir2 C22 C23 -79.2(6) . . . . ?
C21 Ir2 C22 C23 -115.8(7) . . . . ?
S8 Ir2 C22 C23 77.4(5) . . . . ?
S7 Ir2 C22 C23 153.4(5) . . . . ?
N4 Ir2 C22 C27 170.0(9) . . . . ?
C24 Ir2 C22 C27 -157.1(10) . . . . ?
C25 Ir2 C22 C27 159.1(10) . . . . ?
C23 Ir2 C22 C27 -121.8(11) . . . . ?
C21 Ir2 C22 C27 122.5(11) . . . . ?
S8 Ir2 C22 C27 -44.3(9) . . . . ?
S7 Ir2 C22 C27 31.7(9) . . . . ?
C21 C22 C23 C24 -4.4(9) . . . . ?
C27 C22 C23 C24 179.9(8) . . . . ?
Ir2 C22 C23 C24 58.7(6) . . . . ?
C21 C22 C23 C28 -179.1(8) . . . . ?
C27 C22 C23 C28 5.2(13) . . . . ?
Ir2 C22 C23 C28 -116.0(8) . . . . ?
C21 C22 C23 Ir2 -63.1(5) . . . . ?
C27 C22 C23 Ir2 121.2(8) . . . . ?
N4 Ir2 C23 C24 35.9(7) . . . . ?
C22 Ir2 C23 C24 -120.9(7) . . . . ?
C25 Ir2 C23 C24 -39.3(5) . . . . ?
C21 Ir2 C23 C24 -82.3(6) . . . . ?
S8 Ir2 C23 C24 128.1(5) . . . . ?
S7 Ir2 C23 C24 -159.9(4) . . . . ?
N4 Ir2 C23 C22 156.8(5) . . . . ?
C24 Ir2 C23 C22 120.9(7) . . . . ?
C25 Ir2 C23 C22 81.6(5) . . . . ?
C21 Ir2 C23 C22 38.6(5) . . . . ?
S8 Ir2 C23 C22 -111.0(5) . . . . ?
S7 Ir2 C23 C22 -39.0(6) . . . . ?
N4 Ir2 C23 C28 -86.4(9) . . . . ?
C24 Ir2 C23 C28 -122.4(10) . . . . ?
C22 Ir2 C23 C28 116.7(11) . . . . ?
C25 Ir2 C23 C28 -161.7(9) . . . . ?
C21 Ir2 C23 C28 155.3(9) . . . . ?
S8 Ir2 C23 C28 5.8(8) . . . . ?
S7 Ir2 C23 C28 77.7(9) . . . . ?
C22 C23 C24 C25 4.0(9) . . . . ?
C28 C23 C24 C25 178.3(9) . . . . ?
Ir2 C23 C24 C25 62.7(6) . . . . ?
C22 C23 C24 C29 176.7(8) . . . . ?
C28 C23 C24 C29 -9.0(15) . . . . ?
Ir2 C23 C24 C29 -124.6(9) . . . . ?
C22 C23 C24 Ir2 -58.7(6) . . . . ?
C28 C23 C24 Ir2 115.6(9) . . . . ?
N4 Ir2 C24 C23 -153.6(5) . . . . ?
C22 Ir2 C24 C23 36.4(5) . . . . ?
C25 Ir2 C24 C23 116.6(7) . . . . ?
C21 Ir2 C24 C23 79.0(5) . . . . ?
S8 Ir2 C24 C23 -61.9(5) . . . . ?
S7 Ir2 C24 C23 72.8(12) . . . . ?
N4 Ir2 C24 C25 89.8(5) . . . . ?
C22 Ir2 C24 C25 -80.2(5) . . . . ?
C23 Ir2 C24 C25 -116.6(7) . . . . ?
C21 Ir2 C24 C25 -37.6(5) . . . . ?
S8 Ir2 C24 C25 -178.5(4) . . . . ?
S7 Ir2 C24 C25 -43.8(13) . . . . ?
N4 Ir2 C24 C29 -29.0(9) . . . . ?
C22 Ir2 C24 C29 161.0(10) . . . . ?
C25 Ir2 C24 C29 -118.8(11) . . . . ?
C23 Ir2 C24 C29 124.6(11) . . . . ?
C21 Ir2 C24 C29 -156.4(10) . . . . ?
S8 Ir2 C24 C29 62.8(10) . . . . ?
S7 Ir2 C24 C29 -162.6(8) . . . . ?
C22 C21 C25 C24 -0.8(9) . . . . ?
C26 C21 C25 C24 -179.6(8) . . . . ?
Ir2 C21 C25 C24 -60.3(6) . . . . ?
C22 C21 C25 C30 -174.4(9) . . . . ?
C26 C21 C25 C30 6.8(15) . . . . ?
Ir2 C21 C25 C30 126.1(10) . . . . ?
C22 C21 C25 Ir2 59.5(5) . . . . ?
C26 C21 C25 Ir2 -119.3(9) . . . . ?
C23 C24 C25 C21 -1.9(9) . . . . ?
C29 C24 C25 C21 -175.0(8) . . . . ?
Ir2 C24 C25 C21 61.6(6) . . . . ?
C23 C24 C25 C30 172.1(8) . . . . ?
C29 C24 C25 C30 -0.9(13) . . . . ?
Ir2 C24 C25 C30 -124.3(9) . . . . ?
C23 C24 C25 Ir2 -63.6(6) . . . . ?
C29 C24 C25 Ir2 123.4(8) . . . . ?
N4 Ir2 C25 C21 146.9(5) . . . . ?
C24 Ir2 C25 C21 -117.3(7) . . . . ?
C22 Ir2 C25 C21 -36.6(5) . . . . ?
C23 Ir2 C25 C21 -79.9(5) . . . . ?
S8 Ir2 C25 C21 -113.8(6) . . . . ?
S7 Ir2 C25 C21 49.9(6) . . . . ?
N4 Ir2 C25 C24 -95.8(5) . . . . ?
C22 Ir2 C25 C24 80.7(5) . . . . ?
C23 Ir2 C25 C24 37.4(5) . . . . ?
C21 Ir2 C25 C24 117.3(7) . . . . ?
S8 Ir2 C25 C24 3.5(8) . . . . ?
S7 Ir2 C25 C24 167.2(4) . . . . ?
N4 Ir2 C25 C30 20.7(10) . . . . ?
C24 Ir2 C25 C30 116.5(11) . . . . ?
C22 Ir2 C25 C30 -162.8(11) . . . . ?
C23 Ir2 C25 C30 153.9(11) . . . . ?
C21 Ir2 C25 C30 -126.2(12) . . . . ?
S8 Ir2 C25 C30 120.0(10) . . . . ?
S7 Ir2 C25 C30 -76.3(10) . . . . ?
